data_4313915
loop_
_publ_author_name
'Jean-Michel Senegas'
'G\'erald Bernardinelli'
'Daniel Imbert'
'Jean-Claude G. B\"unzli'
'Pierre-Yves Morgantini'
'Jacques Weber'
'Claude Piguet'

_publ_contact_author
;
     Dr G\'erald Bernardinelli
     Laboratoire de Cristallographie
     Universit\'e de Gen\`eve
     24, quai E. Ansermet
     CH - 1211 Gen\`eve 4
     Switzerland
;
_publ_contact_author_email gerald.bernardinelli@cryst.unige.ch
_publ_contact_author_fax '41 (22) 702 61 08'
_publ_contact_author_phone '41 (22) 702 62 02'
_publ_section_title
;
 Connecting Terminal Carboxylate Groups in Nine-Coordinate Lanthanide
 Podates: Consequences on the Thermodynamic, Structural, Electronic, and
 Photophysical Properties
;
_journal_name_full 'Inorganic Chemistry'
_journal_page_first 4680
_journal_page_last 4695
_journal_paper_doi 10.1021/ic034231t
_journal_volume 42
_journal_year 2003
_chemical_formula_moiety 'Eu N (C10 H10 N3 O3)3 (H2 O)7'
_chemical_formula_sum 'C30 H44 Eu N7 O16'
_chemical_formula_weight 910.8
_chemical_name_systematic
;
Hepta-aquo Tris{2-[N-methylcarbamoyl-(6-pyridinecarboxylate-2)ethyl]amine} 
Europium(III)
;
_space_group_IT_number 14
_symmetry_cell_setting monoclinic
_symmetry_space_group_name_Hall '-P 2ybc'
_symmetry_space_group_name_H-M 'P 1 21/c 1'
_audit_conform_dict_name cif_core.dic
_audit_conform_dict_version 2.0.1
_audit_creation_date 2002-02-11
_audit_creation_method from_xtal_archive_file_using_CIFIO
_audit_update_record 2003-02-21
_cell_angle_alpha 90.00000
_cell_angle_beta 92.862(9)
_cell_angle_gamma 90.00000
_cell_formula_units_Z 4
_cell_length_a 18.2939(13)
_cell_length_b 15.3296(7)
_cell_length_c 13.0475(9)
_cell_measurement_reflns_used 8001
_cell_measurement_temperature 200
_cell_measurement_theta_max 28.05
_cell_measurement_theta_min 4.05
_cell_volume 3654.5(4)
_computing_cell_refinement 'CELL (Stoe & Cie, 1999)'
_computing_data_collection 'EXPOSE (Stoe & Cie, 1999)'
_computing_data_reduction 'XRED (Stoe & Cie, 1999)'
_computing_molecular_graphics xtal_gx3
_computing_publication_material xtal_CIFIO
_computing_structure_refinement xtal_CRYLSQ
_computing_structure_solution SIR_97
_diffrn_detector_area_resol_mean 6
_diffrn_measurement_device_type 'Stoe Ipds'
_diffrn_measurement_method \f
_diffrn_radiation_type MoK\a
_diffrn_radiation_wavelength .71073
_diffrn_reflns_av_R_equivalents .049
_diffrn_reflns_limit_h_max 24
_diffrn_reflns_limit_h_min -24
_diffrn_reflns_limit_k_max 19
_diffrn_reflns_limit_k_min -19
_diffrn_reflns_limit_l_max 17
_diffrn_reflns_limit_l_min -17
_diffrn_reflns_number 39090
_diffrn_reflns_theta_max 28.05
_diffrn_standards_decay_% 0
_exptl_absorpt_coefficient_mu 1.80
_exptl_absorpt_correction_T_max .8793
_exptl_absorpt_correction_T_min .7112
_exptl_absorpt_correction_type numerical
_exptl_absorpt_process_details 'XRED; Stoe & Cie, 1999'
_exptl_crystal_colour colourless
_exptl_crystal_density_diffrn 1.655
_exptl_crystal_density_meas ?
_exptl_crystal_description plate
_exptl_crystal_size_max .225
_exptl_crystal_size_mid .175
_exptl_crystal_size_min .072
_refine_diff_density_max .916
_refine_diff_density_min -1.403
_refine_ls_abs_structure_details none
_refine_ls_extinction_method none
_refine_ls_goodness_of_fit_ref 1.24(1)
_refine_ls_hydrogen_treatment refxyz
_refine_ls_number_parameters 623
_refine_ls_number_reflns 5574
_refine_ls_R_factor_gt .026
_refine_ls_shift/su_max .01
_refine_ls_structure_factor_coef F
_refine_ls_weighting_details \w=1/[\s^2^(Fo)+0.0001(Fo^2^)]
_refine_ls_weighting_scheme calc
_refine_ls_wR_factor_ref .025
_reflns_number_gt 5341
_reflns_number_total 8485
_reflns_threshold_expression 'refl observed if Fo > 4.0 \s(Fo)'
_cod_data_source_file ic034231tsi20030508_083906.cif
_cod_data_source_block JMEU
_cod_depositor_comments
;
The following automatic conversions were performed:

'_exptl_crystal_density_meas' value 'not_measured' was changed to '?'
- the value is perceived as not measured.

Automatic conversion script
Id: cif_fix_values 3008 2015-01-20 13:52:24Z robertas 
;
_cod_original_sg_symbol_H-M 'P 21/c'
_cod_original_formula_sum 'C30 H44 N7 O16 Eu'
_cod_database_code 4313915

loop_
_symmetry_equiv_pos_as_xyz
+x,+y,+z
-x,1/2+y,1/2-z
-x,-y,-z
+x,1/2-y,1/2+z

loop_
_atom_site_label
_atom_site_fract_x
_atom_site_fract_y
_atom_site_fract_z
_atom_site_U_iso_or_equiv
_atom_site_occupancy
_atom_site_adp_type
Eu .243231(10) .517508(13) -.013833(12) .01804(8) 1.00000 Uani
N1 .23177(18) .3195(3) -.2978(3) .0263(18) 1.00000 Uani
O1a .14861(13) .46729(17) -.14133(16) .0236(14) 1.00000 Uani
O2a .24419(12) .49492(16) .17204(16) .0242(14) 1.00000 Uani
O3a .18224(15) .4810(3) .31437(17) .0403(16) 1.00000 Uani
N1a .07636(17) .3520(3) -.1879(3) .0292(18) 1.00000 Uani
N2a .13256(15) .4401(2) .0542(2) .0192(15) 1.00000 Uani
C1a .1566(3) .2877(3) -.3158(4) .034(3) 1.00000 Uani
C2a .0985(3) .3564(3) -.2953(3) .031(3) 1.00000 Uani
C3a .10304(19) .4105(3) -.1196(3) .023(2) 1.00000 Uani
C4a .07858(19) .4104(3) -.0102(3) .0212(19) 1.00000 Uani
C5a .0099(2) .3924(3) .0228(3) .028(3) 1.00000 Uani
C6a -.0032(3) .4046(3) .1255(3) .028(3) 1.00000 Uani
C7a .0524(2) .4326(3) .1929(3) .025(3) 1.00000 Uani
C8a .11990(19) .4489(3) .1543(3) .0220(18) 1.00000 Uani
C9a .18707(18) .4776(3) .2202(3) .0240(17) 1.00000 Uani
C10a .0282(3) .2792(4) -.1640(4) .052(4) 1.00000 Uani
O1b .30938(13) .50978(18) -.17309(16) .0267(14) 1.00000 Uani
O2b .16199(14) .62979(17) .03938(18) .0251(14) 1.00000 Uani
O3b .12014(16) .7670(2) .0307(3) .0413(19) 1.00000 Uani
N1b .28231(16) .5207(3) -.34469(19) .0264(15) 1.00000 Uani
N2b .22274(16) .6422(2) -.1374(3) .0226(16) 1.00000 Uani
C1b .2557(3) .3660(3) -.3895(3) .031(3) 1.00000 Uani
C2b .3141(3) .4348(3) -.3665(3) .029(3) 1.00000 Uani
C3b .28485(19) .5529(3) -.2499(3) .0232(19) 1.00000 Uani
C4b .2548(2) .6423(3) -.2278(3) .026(3) 1.00000 Uani
C5b .2613(3) .7183(4) -.2842(4) .036(3) 1.00000 Uani
C6b .2313(3) .7948(4) -.2458(4) .040(3) 1.00000 Uani
C7b .1956(3) .7936(3) -.1565(4) .036(3) 1.00000 Uani
C8b .1923(2) .7156(3) -.1032(3) .025(2) 1.00000 Uani
C9b .1552(2) .7049(3) -.0022(3) .026(3) 1.00000 Uani
C10b .2501(3) .5674(3) -.4357(3) .036(3) 1.00000 Uani
O1c .26467(13) .36111(17) -.03160(18) .0251(14) 1.00000 Uani
O2c .33095(14) .62810(17) .0447(2) .0286(15) 1.00000 Uani
O3c .43238(16) .6652(2) .1372(3) .0423(18) 1.00000 Uani
N1c .34229(17) .2637(3) -.0972(3) .0266(18) 1.00000 Uani
N2c .37063(15) .46299(19) .0350(2) .0208(17) 1.00000 Uani
C1c .2820(3) .2467(3) -.2721(3) .032(3) 1.00000 Uani
C2c .2820(3) .2202(3) -.1582(3) .029(3) 1.00000 Uani
C3c .32805(19) .3313(3) -.0378(3) .023(2) 1.00000 Uani
C4c .3882(2) .3790(3) .0244(3) .023(2) 1.00000 Uani
C5c .4513(3) .3434(4) .0716(3) .033(3) 1.00000 Uani
C6c .4980(3) .3994(4) .1272(4) .038(3) 1.00000 Uani
C7c .4824(2) .4870(4) .1336(3) .032(3) 1.00000 Uani
C8c .41719(18) .5172(3) .0876(3) .0253(17) 1.00000 Uani
C9c .3916(3) .6112(3) .0913(3) .028(3) 1.00000 Uani
C10c .4144(3) .2256(4) -.1109(4) .041(3) 1.00000 Uani
O1w .09445(18) .4376(3) -.5244(3) .0486(19) 1.00000 Uani
O2w .05136(19) .5822(3) -.4078(3) .053(3) 1.00000 Uani
O3w .5023(3) .5124(3) -.3935(3) .065(3) 1.00000 Uani
O4w .3536(3) .5198(4) -.6616(4) .093(4) 1.00000 Uani
O5w .3755(4) .7020(5) -.5676(6) .120(5) 1.00000 Uani
O6w .4949(3) .3398(4) -.3309(4) .090(4) 1.00000 Uani
O7w .4175(4) .6521(4) -.3665(7) .104(5) .80000 Uani
O7w' .4147(11) .6639(12) -.4793(13) .045(4) .20000 Uiso
H11a .153(3) .264(4) -.390(4) .05000 1.00000 Uiso
H12a .153(3) .239(4) -.271(4) .05000 1.00000 Uiso
H21a .116(3) .414(4) -.310(4) .05000 1.00000 Uiso
H22a .051(3) .343(4) -.338(4) .05000 1.00000 Uiso
H5a -.026(3) .375(4) -.027(4) .05000 1.00000 Uiso
H6a -.043(3) .395(4) .146(4) .05000 1.00000 Uiso
H7a .045(3) .438(4) .263(4) .05000 1.00000 Uiso
H101a .0372(12) .2619(14) -.0914(16) .05000 1.00000 Uiso
H102a -.0226(11) .2970(10) -.175(2) .05000 1.00000 Uiso
H103a .0382(12) .2291(12) -.2088(18) .05000 1.00000 Uiso
H11b .280(3) .324(4) -.438(4) .05000 1.00000 Uiso
H12b .213(3) .394(4) -.427(4) .05000 1.00000 Uiso
H21b .346(3) .417(4) -.310(4) .05000 1.00000 Uiso
H22b .346(3) .442(4) -.426(4) .05000 1.00000 Uiso
H5b .291(3) .720(4) -.347(4) .05000 1.00000 Uiso
H6b .241(3) .843(4) -.283(4) .05000 1.00000 Uiso
H7b .173(3) .840(4) -.131(4) .05000 1.00000 Uiso
H101b .2112(13) .6065(16) -.4143(9) .05000 1.00000 Uiso
H102b .2884(10) .6017(16) -.4675(15) .05000 1.00000 Uiso
H103b .2296(14) .5253(11) -.4849(14) .05000 1.00000 Uiso
H11c .271(3) .196(4) -.313(4) .05000 1.00000 Uiso
H12c .331(3) .263(4) -.288(4) .05000 1.00000 Uiso
H21c .234(3) .233(4) -.125(4) .05000 1.00000 Uiso
H22c .291(3) .155(4) -.149(4) .05000 1.00000 Uiso
H5c .460(3) .282(4) .067(4) .05000 1.00000 Uiso
H6c .541(3) .376(4) .159(4) .05000 1.00000 Uiso
H7c .514(3) .531(4) .164(4) .05000 1.00000 Uiso
H101c .4516(9) .2711(11) -.104(3) .05000 1.00000 Uiso
H102c .4244(8) .1804(16) -.0583(18) .05000 1.00000 Uiso
H103c .4154(8) .1996(17) -.1789(16) .05000 1.00000 Uiso
H11w .1238(17) .448(4) -.582(2) .05000 1.00000 Uiso
H12w .0461(13) .422(4) -.548(3) .05000 1.00000 Uiso
H21w .0091(17) .587(3) -.368(3) .05000 1.00000 Uiso
H22w .067(3) .6391(15) -.426(4) .05000 1.00000 Uiso
H31w .4691(16) .553(3) -.363(4) .05000 1.00000 Uiso
H32w .5515(12) .525(3) -.370(3) .05000 1.00000 Uiso
H41w .383(3) .562(3) -.695(3) .05000 1.00000 Uiso
H42w .337(3) .544(3) -.598(3) .05000 1.00000 Uiso
H51w .378(3) .758(3) -.526(4) .05000 1.00000 Uiso
H52w .4213(17) .697(3) -.610(3) .05000 1.00000 Uiso
H61w .5285(17) .336(4) -.272(3) .05000 1.00000 Uiso
H62w .4474(13) .353(4) -.309(3) .05000 1.00000 Uiso
H71w .407(4) .700(3) -.319(3) .05000 .80000 Uiso
H72w .414(5) .675(4) -.440(2) .05000 .80000 Uiso

loop_
_atom_site_aniso_label
_atom_site_aniso_U_11
_atom_site_aniso_U_22
_atom_site_aniso_U_33
_atom_site_aniso_U_12
_atom_site_aniso_U_13
_atom_site_aniso_U_23
Eu .01975(8) .01432(9) .02033(8) .00013(10) .00366(5) .00001(9)
N1 .0325(18) .023(3) .0234(16) -.0011(14) .0042(13) -.0034(13)
O1a .0247(12) .0219(18) .0242(11) -.0046(11) .0010(9) -.0007(10)
O2a .0234(12) .026(2) .0238(11) -.0009(10) .0034(9) -.0017(9)
O3a .0417(15) .059(3) .0210(12) -.0114(16) .0053(11) -.0022(13)
N1a .0323(18) .029(3) .0262(16) -.0094(14) .0037(13) -.0046(13)
N2a .0228(15) .0138(18) .0213(14) -.0005(12) .0030(12) -.0007(11)
C1a .042(3) .027(3) .032(3) -.0084(18) .0041(18) -.0058(17)
C2a .034(3) .038(3) .0224(18) -.0063(18) .0005(16) -.0064(16)
C3a .0235(18) .021(3) .0250(18) .0008(15) .0013(14) -.0009(14)
C4a .0207(17) .018(3) .0246(17) .0006(14) .0004(14) .0005(13)
C5a .024(3) .027(3) .032(3) -.0040(16) .0008(16) .0044(16)
C6a .0234(19) .028(3) .035(3) -.0013(16) .0089(16) .0031(15)
C7a .031(2) .022(3) .0239(18) .0011(15) .0074(15) .0030(14)
C8a .0276(19) .015(3) .0233(17) .0016(14) .0024(14) -.0001(13)
C9a .0293(17) .018(3) .0246(16) .0021(18) .0042(13) -.0011(16)
C10a .062(4) .047(4) .048(3) -.031(3) .018(3) -.018(3)
O1b .0304(13) .0277(18) .0222(11) .0057(11) .0047(10) .0035(10)
O2b .0255(14) .0203(17) .0300(13) .0012(11) .0076(11) -.0011(11)
O3b .0441(18) .024(3) .0568(18) .0073(13) .0167(14) -.0030(13)
N1b .0317(15) .0256(18) .0221(13) -.0036(16) .0035(11) .0006(14)
N2b .0234(15) .019(2) .0252(15) -.0000(12) -.0002(12) .0022(12)
C1b .045(3) .024(3) .0250(19) -.0009(18) .0054(17) -.0049(15)
C2b .033(3) .030(3) .0251(19) .0031(17) .0100(16) -.0008(16)
C3b .0221(18) .022(3) .0262(18) -.0037(14) .0044(14) .0023(14)
C4b .029(2) .023(3) .0258(18) -.0030(15) -.0009(15) .0014(14)
C5b .051(3) .024(3) .032(3) -.004(2) .002(2) .0030(17)
C6b .063(4) .022(4) .036(3) -.005(3) -.001(3) .0097(18)
C7b .054(3) .016(3) .037(3) .0022(19) -.002(2) .0013(16)
C8b .0275(19) .017(3) .0310(19) -.0022(15) -.0014(15) -.0008(14)
C9b .0247(19) .018(3) .035(2) .0009(15) .0012(15) -.0037(15)
C10b .050(3) .030(3) .027(2) .0006(19) -.0021(18) .0043(16)
O1c .0255(14) .0162(17) .0338(14) .0029(10) .0040(10) -.0015(10)
O2c .0281(14) .0195(17) .0378(15) -.0011(11) -.0044(12) -.0032(11)
O3c .0355(17) .031(3) .0595(19) -.0086(13) -.0072(14) -.0132(14)
N1c .0274(17) .019(3) .0336(17) .0013(13) .0090(13) -.0037(13)
N2c .0216(14) .018(3) .0230(14) .0003(11) .0051(11) .0009(11)
C1c .041(3) .025(3) .029(2) .0025(18) .0075(18) -.0047(16)
C2c .037(3) .018(3) .031(2) -.0032(17) .0042(17) -.0038(15)
C3c .0271(19) .020(3) .0233(18) .0006(15) .0046(14) .0055(14)
C4c .0255(19) .021(3) .0239(18) .0041(15) .0045(14) .0013(14)
C5c .035(3) .029(3) .036(3) .0102(18) .0035(17) .0017(17)
C6c .030(3) .045(4) .038(3) .0102(19) -.0088(18) -.0019(19)
C7c .0278(18) .036(3) .0313(17) .0013(19) -.0006(14) -.0055(18)
C8c .0262(16) .025(3) .0249(15) -.0014(18) .0050(13) .0003(17)
C9c .030(3) .025(3) .030(2) -.0052(16) .0091(16) -.0005(15)
C10c .035(3) .038(4) .049(3) .0072(19) .0060(19) -.0079(19)
O1w .0428(18) .070(3) .0332(16) -.0052(16) .0068(13) .0089(14)
O2w .049(2) .042(3) .069(3) -.0141(15) .0197(16) .0074(16)
O3w .066(3) .056(3) .073(3) -.005(2) -.0136(19) .0027(19)
O4w .050(3) .142(5) .086(3) -.020(3) -.002(2) -.019(3)
O5w .091(4) .113(6) .156(6) -.011(4) .008(4) -.037(4)
O6w .120(4) .063(4) .082(3) -.014(3) -.035(3) -.018(3)
O7w .064(4) .056(5) .192(7) -.002(3) -.002(5) -.024(4)

loop_
_atom_type_symbol
_atom_type_scat_source
_atom_type_scat_dispersion_real
_atom_type_scat_dispersion_imag
C Int._Tables_Vol_IV_Tables_2.2B_and_2.3.1 .002 .002
H Int._Tables_Vol_IV_Tables_2.2B_and_2.3.1 0 0
N Int._Tables_Vol_IV_Tables_2.2B_and_2.3.1 .004 .003
O Int._Tables_Vol_IV_Tables_2.2B_and_2.3.1 .008 .006
Eu Int._Tables_Vol_IV_Tables_2.2B_and_2.3.1 -.542 3.669

loop_
_geom_angle_atom_site_label_1
_geom_angle_atom_site_label_2
_geom_angle_atom_site_label_3
_geom_angle_site_symmetry_1
_geom_angle_site_symmetry_2
_geom_angle_site_symmetry_3
_geom_angle
O1a Eu O2a . . . 126.48(8)
O1a Eu N2a . . . 62.95(8)
O1a Eu O1b . . . 76.89(8)
O1a Eu O2b . . . 89.72(8)
O1a Eu N2b . . . 74.19(9)
O1a Eu O1c . . . 74.92(8)
O1a Eu O2c . . . 149.37(9)
O1a Eu N2c . . . 132.45(9)
O2a Eu N2a . . . 63.59(8)
O2a Eu O1b . . . 148.26(8)
O2a Eu O2b . . . 77.81(8)
O2a Eu N2b . . . 137.34(9)
O2a Eu O1c . . . 87.82(8)
O2a Eu O2c . . . 79.39(9)
O2a Eu N2c . . . 75.08(8)
N2a Eu O1b . . . 134.91(9)
N2a Eu O2b . . . 73.64(9)
N2a Eu N2b . . . 118.81(9)
N2a Eu O1c . . . 73.13(9)
N2a Eu O2c . . . 137.73(9)
N2a Eu N2c . . . 119.85(9)
O1b Eu O2b . . . 128.11(9)
O1b Eu N2b . . . 63.83(9)
O1b Eu O1c . . . 77.55(9)
O1b Eu O2c . . . 87.35(9)
O1b Eu N2c . . . 73.18(9)
O2b Eu N2b . . . 64.28(9)
O2b Eu O1c . . . 146.77(9)
O2b Eu O2c . . . 79.49(9)
O2b Eu N2c . . . 137.81(9)
N2b Eu O1c . . . 134.77(9)
N2b Eu O2c . . . 75.30(9)
N2b Eu N2c . . . 121.24(9)
O1c Eu O2c . . . 127.43(9)
O1c Eu N2c . . . 63.19(9)
O2c Eu N2c . . . 64.25(9)
C1a N1 C1b . . . 110.1(3)
C1a N1 C1c . . . 110.7(4)
C1b N1 C1c . . . 110.1(4)
Eu O1a C3a . . . 121.3(2)
Eu O2a C9a . . . 123.53(19)
C2a N1a C3a . . . 119.5(4)
C2a N1a C10a . . . 115.6(4)
C3a N1a C10a . . . 124.9(4)
Eu N2a C4a . . . 120.9(3)
Eu N2a C8a . . . 118.1(3)
C4a N2a C8a . . . 119.0(3)
N1 C1a C2a . . . 113.4(4)
N1 C1a H11a . . . 107(3)
N1 C1a H12a . . . 105(3)
C2a C1a H11a . . . 113(3)
C2a C1a H12a . . . 111(3)
H11a C1a H12a . . . 108(4)
N1a C2a C1a . . . 111.1(4)
N1a C2a H21a . . . 110(3)
N1a C2a H22a . . . 104(3)
C1a C2a H21a . . . 111(3)
C1a C2a H22a . . . 110(3)
H21a C2a H22a . . . 110(4)
O1a C3a N1a . . . 122.8(4)
O1a C3a C4a . . . 116.5(3)
N1a C3a C4a . . . 120.7(4)
N2a C4a C3a . . . 110.2(3)
N2a C4a C5a . . . 121.7(4)
C3a C4a C5a . . . 127.7(4)
C4a C5a C6a . . . 118.7(4)
C4a C5a H5a . . . 117(3)
C6a C5a H5a . . . 124(3)
C5a C6a C7a . . . 120.1(4)
C5a C6a H6a . . . 120(4)
C7a C6a H6a . . . 120(4)
C6a C7a C8a . . . 118.0(4)
C6a C7a H7a . . . 121(3)
C8a C7a H7a . . . 121(3)
N2a C8a C7a . . . 122.5(4)
N2a C8a C9a . . . 113.7(3)
C7a C8a C9a . . . 123.8(3)
O2a C9a O3a . . . 125.6(4)
O2a C9a C8a . . . 116.0(3)
O3a C9a C8a . . . 118.4(3)
N1a C10a H101a . . . 109.5(13)
N1a C10a H102a . . . 109.5(11)
N1a C10a H103a . . . 109.5(13)
H101a C10a H102a . . . 109(2)
H101a C10a H103a . . . 109.4(18)
H102a C10a H103a . . . 109.5(18)
Eu O1b C3b . . . 118.3(3)
Eu O2b C9b . . . 124.9(3)
C2b N1b C3b . . . 121.0(3)
C2b N1b C10b . . . 114.9(3)
C3b N1b C10b . . . 124.0(4)
Eu N2b C4b . . . 120.4(3)
Eu N2b C8b . . . 118.3(3)
C4b N2b C8b . . . 119.9(4)
N1 C1b C2b . . . 114.1(4)
N1 C1b H11b . . . 111(3)
N1 C1b H12b . . . 110(3)
C2b C1b H11b . . . 103(3)
C2b C1b H12b . . . 109(3)
H11b C1b H12b . . . 109(4)
N1b C2b C1b . . . 112.2(4)
N1b C2b H21b . . . 110(3)
N1b C2b H22b . . . 107(3)
C1b C2b H21b . . . 110(3)
C1b C2b H22b . . . 111(3)
H21b C2b H22b . . . 106(4)
O1b C3b N1b . . . 122.5(4)
O1b C3b C4b . . . 116.2(3)
N1b C3b C4b . . . 121.2(4)
N2b C4b C3b . . . 110.2(4)
N2b C4b C5b . . . 121.3(4)
C3b C4b C5b . . . 128.3(4)
C4b C5b C6b . . . 118.0(5)
C4b C5b H5b . . . 121(3)
C6b C5b H5b . . . 121(3)
C5b C6b C7b . . . 120.6(5)
C5b C6b H6b . . . 114(4)
C7b C6b H6b . . . 126(4)
C6b C7b C8b . . . 118.4(5)
C6b C7b H7b . . . 124(4)
C8b C7b H7b . . . 118(4)
N2b C8b C7b . . . 121.8(4)
N2b C8b C9b . . . 114.1(4)
C7b C8b C9b . . . 124.1(4)
O2b C9b O3b . . . 126.0(4)
O2b C9b C8b . . . 115.3(4)
O3b C9b C8b . . . 118.7(4)
N1b C10b H101b . . . 109.4(9)
N1b C10b H102b . . . 109.5(12)
N1b C10b H103b . . . 109.5(11)
H101b C10b H102b . . . 109.6(19)
H101b C10b H103b . . . 109.4(19)
H102b C10b H103b . . . 109.5(18)
Eu O1c C3c . . . 121.2(3)
Eu O2c C9c . . . 123.9(3)
C2c N1c C3c . . . 120.1(4)
C2c N1c C10c . . . 114.0(4)
C3c N1c C10c . . . 126.0(4)
Eu N2c C4c . . . 121.0(3)
Eu N2c C8c . . . 118.3(3)
C4c N2c C8c . . . 119.8(3)
N1 C1c C2c . . . 112.9(4)
N1 C1c H11c . . . 112(3)
N1 C1c H12c . . . 109(3)
C2c C1c H11c . . . 108(3)
C2c C1c H12c . . . 109(3)
H11c C1c H12c . . . 106(4)
N1c C2c C1c . . . 111.3(4)
N1c C2c H21c . . . 109(3)
N1c C2c H22c . . . 105(3)
C1c C2c H21c . . . 113(3)
C1c C2c H22c . . . 111(3)
H21c C2c H22c . . . 107(4)
O1c C3c N1c . . . 122.1(4)
O1c C3c C4c . . . 115.9(4)
N1c C3c C4c . . . 121.9(4)
N2c C4c C3c . . . 110.3(3)
N2c C4c C5c . . . 121.9(4)
C3c C4c C5c . . . 127.6(4)
C4c C5c C6c . . . 117.7(5)
C4c C5c H5c . . . 119(3)
C6c C5c H5c . . . 123(3)
C5c C6c C7c . . . 120.7(4)
C5c C6c H6c . . . 118(3)
C7c C6c H6c . . . 121(3)
C6c C7c C8c . . . 118.3(4)
C6c C7c H7c . . . 127(3)
C8c C7c H7c . . . 115(3)
N2c C8c C7c . . . 121.4(4)
N2c C8c C9c . . . 114.4(3)
C7c C8c C9c . . . 124.2(4)
O2c C9c O3c . . . 125.7(4)
O2c C9c C8c . . . 116.3(4)
O3c C9c C8c . . . 117.9(4)
N1c C10c H101c . . . 109.4(11)
N1c C10c H102c . . . 109.5(11)
N1c C10c H103c . . . 109.5(10)
H101c C10c H102c . . . 109.4(18)
H101c C10c H103c . . . 109(2)
H102c C10c H103c . . . 110(3)
H11w O1w H12w . . . 109(3)
H21w O2w H22w . . . 110(4)
H31w O3w H32w . . . 110(4)
H41w O4w H42w . . . 109(3)
H51w O5w H52w . . . 110(4)
H61w O6w H62w . . . 109(3)
H71w O7w H72w . . . 109(4)

loop_
_geom_bond_atom_site_label_1
_geom_bond_atom_site_label_2
_geom_bond_site_symmetry_1
_geom_bond_site_symmetry_2
_geom_bond_distance
Eu N1 . . 4.786(4)
Eu O1a . . 2.463(3)
Eu O2a . . 2.449(2)
Eu N2a . . 2.544(3)
Eu O1b . . 2.459(3)
Eu O2b . . 2.399(3)
Eu N2b . . 2.517(3)
Eu O1c . . 2.442(3)
Eu O2c . . 2.431(3)
Eu N2c . . 2.528(3)
N1 C1a . . 1.467(6)
N1 C1b . . 1.477(5)
N1 C1c . . 1.473(6)
O1a C3a . . 1.248(5)
O2a C9a . . 1.274(4)
O3a C9a . . 1.238(4)
N1a C2a . . 1.480(5)
N1a C3a . . 1.339(5)
N1a C10a . . 1.466(6)
N2a C4a . . 1.344(5)
N2a C8a . . 1.345(5)
C1a C2a . . 1.530(7)
C1a H11a . . 1.04(5)
C1a H12a . . .95(6)
C2a H21a . . .96(6)
C2a H22a . . 1.03(5)
C3a C4a . . 1.517(5)
C4a C5a . . 1.377(6)
C5a C6a . . 1.385(6)
C5a H5a . . .94(5)
C6a C7a . . 1.379(6)
C6a H6a . . .80(6)
C7a C8a . . 1.380(6)
C7a H7a . . .94(5)
C8a C9a . . 1.528(5)
C10a H101a . . .99(3)
C10a H102a . . .97(2)
C10a H103a . . .99(3)
O1b C3b . . 1.264(5)
O2b C9b . . 1.277(5)
O3b C9b . . 1.237(5)
N1b C2b . . 1.473(6)
N1b C3b . . 1.330(5)
N1b C10b . . 1.483(5)
N2b C4b . . 1.343(5)
N2b C8b . . 1.342(5)
C1b C2b . . 1.521(6)
C1b H11b . . 1.02(5)
C1b H12b . . 1.00(5)
C2b H21b . . .96(5)
C2b H22b . . 1.00(5)
C3b C4b . . 1.510(6)
C4b C5b . . 1.387(6)
C5b C6b . . 1.397(7)
C5b H5b . . 1.01(5)
C6b C7b . . 1.364(7)
C6b H6b . . .91(6)
C7b C8b . . 1.386(6)
C7b H7b . . .89(6)
C8b C9b . . 1.520(6)
C10b H101b . . .98(3)
C10b H102b . . .98(3)
C10b H103b . . .972(19)
O1c C3c . . 1.253(5)
O2c C9c . . 1.266(5)
O3c C9c . . 1.247(5)
N1c C2c . . 1.485(5)
N1c C3c . . 1.328(5)
N1c C10c . . 1.461(6)
N2c C4c . . 1.337(5)
N2c C8c . . 1.352(5)
C1c C2c . . 1.541(6)
C1c H11c . . .96(6)
C1c H12c . . .97(5)
C2c H21c . . 1.02(5)
C2c H22c . . 1.02(6)
C3c C4c . . 1.521(5)
C4c C5c . . 1.392(6)
C5c C6c . . 1.389(7)
C5c H5c . . .96(6)
C6c C7c . . 1.376(8)
C6c H6c . . .94(5)
C7c C8c . . 1.388(5)
C7c H7c . . .96(5)
C8c C9c . . 1.517(6)
C10c H101c . . .975(17)
C10c H102c . . .99(3)
C10c H103c . . .97(3)
O1w H11w . . .96(3)
O1w H12w . . .95(3)
O2w H21w . . .95(4)
O2w H22w . . .95(3)
O3w H31w . . .97(4)
O3w H32w . . .96(3)
O4w H41w . . .96(4)
O4w H42w . . .97(4)
O5w H51w . . 1.01(4)
O5w H52w . . 1.03(4)
O6w H61w . . .96(3)
O6w H62w . . .95(3)
O7w H71w . . .98(4)
O7w H72w . . 1.02(3)

loop_
_geom_hbond_atom_site_label_D
_geom_hbond_atom_site_label_H
_geom_hbond_atom_site_label_A
_geom_hbond_site_symmetry_D
_geom_hbond_site_symmetry_H
_geom_hbond_site_symmetry_A
_geom_hbond_distance_DH
_geom_hbond_distance_HA
_geom_hbond_distance_DA
_geom_hbond_angle_DHA
O1w H11w O3a . . 1_554 0.96(3) 1.83(3) 2.790(4) 174(4)
O2w H22w O3b . . 4_564 0.95(3) 1.84(3) 2.770(5) 165(3)
O7w H71w O3c . . 4_564 0.98(4) 2.20(4) 2.815(7) 119(3)
O6w H61w O3c . . 3_665 0.96(3) 1.87(3) 2.798(5) 162(3)
O3w H31w O7w . . . 0.97(4) 1.78(4) 2.677(7) 152(4)
O4w H42w O5w . . . 0.97(3) 2.55(4) 3.069(9) 114(3)
O7w H72w O5w . . . 1.02(3) 1.83(4) 2.80(1) 160(7)
O1w H12w O2w . . 3_564 0.95(3) 1.85(2) 2.785(5) 168(4)
O2w H21w O1w . . 3_564 0.95(3) 2.33(3) 2.785(5) 109(3)
O5w H52w O6w . . 3_664 1.03(3) 1.84(3) 2.846(8) 166(3)
O3w H32w O4w . . 3_664 0.96(2) 1.89(3) 2.743(6) 147(3)

loop_
_geom_torsion_atom_site_label_1
_geom_torsion_atom_site_label_2
_geom_torsion_atom_site_label_3
_geom_torsion_atom_site_label_4
_geom_torsion_site_symmetry_1
_geom_torsion_site_symmetry_2
_geom_torsion_site_symmetry_3
_geom_torsion_site_symmetry_4
_geom_torsion
C1b N1 C1a C2a . . . . -84.0(4)
C1b N1 C1a H11a . . . . 41(3)
C1b N1 C1a H12a . . . . 155(4)
C1c N1 C1a C2a . . . . 154.1(4)
C1c N1 C1a H11a . . . . -81(3)
C1c N1 C1a H12a . . . . 33(4)
C1a N1 C1b C2b . . . . 153.4(4)
C1a N1 C1b H11b . . . . -91(3)
C1a N1 C1b H12b . . . . 30(3)
C1c N1 C1b C2b . . . . -84.4(5)
C1c N1 C1b H11b . . . . 32(3)
C1c N1 C1b H12b . . . . 152(3)
C1a N1 C1c C2c . . . . -82.3(5)
C1a N1 C1c H11c . . . . 40(4)
C1a N1 C1c H12c . . . . 157(3)
C1b N1 C1c C2c . . . . 155.7(4)
C1b N1 C1c H11c . . . . -82(4)
C1b N1 C1c H12c . . . . 35(3)
C3a N1a C2a C1a . . . . 101.9(5)
C3a N1a C2a H21a . . . . -22(4)
C3a N1a C2a H22a . . . . -140(3)
C10a N1a C2a C1a . . . . -75.4(5)
C10a N1a C2a H21a . . . . 161(3)
C10a N1a C2a H22a . . . . 43(3)
C2a N1a C3a O1a . . . . -2.9(6)
C2a N1a C3a C4a . . . . 177.0(4)
C10a N1a C3a O1a . . . . 174.0(4)
C10a N1a C3a C4a . . . . -6.0(6)
C2a N1a C10a H101a . . . . 149.7(14)
C2a N1a C10a H102a . . . . -90.3(16)
C2a N1a C10a H103a . . . . 29.8(14)
C3a N1a C10a H101a . . . . -27.4(15)
C3a N1a C10a H102a . . . . 92.6(17)
C3a N1a C10a H103a . . . . -147.3(14)
C8a N2a C4a C3a . . . . 176.8(3)
C8a N2a C4a C5a . . . . 3.0(6)
C4a N2a C8a C7a . . . . -3.3(6)
C4a N2a C8a C9a . . . . 176.2(4)
N1 C1a C2a N1a . . . . -91.3(4)
N1 C1a C2a H21a . . . . 32(3)
N1 C1a C2a H22a . . . . 154(3)
H11a C1a C2a N1a . . . . 147(3)
H11a C1a C2a H21a . . . . -90(5)
H11a C1a C2a H22a . . . . 33(5)
H12a C1a C2a N1a . . . . 26(4)
H12a C1a C2a H21a . . . . 149(5)
H12a C1a C2a H22a . . . . -88(5)
O1a C3a C4a N2a . . . . -30.0(5)
O1a C3a C4a C5a . . . . 143.4(4)
N1a C3a C4a N2a . . . . 150.0(4)
N1a C3a C4a C5a . . . . -36.6(6)
N2a C4a C5a C6a . . . . -.7(6)
N2a C4a C5a H5a . . . . 177(4)
C3a C4a C5a C6a . . . . -173.4(4)
C3a C4a C5a H5a . . . . 4(4)
C4a C5a C6a C7a . . . . -1.2(6)
C4a C5a C6a H6a . . . . 180(5)
H5a C5a C6a C7a . . . . -179(4)
H5a C5a C6a H6a . . . . 2(6)
C5a C6a C7a C8a . . . . .9(6)
C5a C6a C7a H7a . . . . -176(4)
H6a C6a C7a C8a . . . . -180(5)
H6a C6a C7a H7a . . . . 3(6)
C6a C7a C8a N2a . . . . 1.4(6)
C6a C7a C8a C9a . . . . -178.1(4)
H7a C7a C8a N2a . . . . 179(4)
H7a C7a C8a C9a . . . . 0(4)
N2a C8a C9a O2a . . . . 4.5(5)
N2a C8a C9a O3a . . . . -174.6(4)
C7a C8a C9a O2a . . . . -176.0(4)
C7a C8a C9a O3a . . . . 4.9(6)
C3b N1b C2b C1b . . . . 107.4(4)
C3b N1b C2b H21b . . . . -16(4)
C3b N1b C2b H22b . . . . -131(3)
C10b N1b C2b C1b . . . . -74.2(4)
C10b N1b C2b H21b . . . . 163(4)
C10b N1b C2b H22b . . . . 48(3)
C2b N1b C3b O1b . . . . -5.3(6)
C2b N1b C3b C4b . . . . 177.7(4)
C10b N1b C3b O1b . . . . 176.4(4)
C10b N1b C3b C4b . . . . -.6(6)
C2b N1b C10b H101b . . . . 152.7(15)
C2b N1b C10b H102b . . . . -87.2(15)
C2b N1b C10b H103b . . . . 32.8(16)
C3b N1b C10b H101b . . . . -28.9(16)
C3b N1b C10b H102b . . . . 91.2(15)
C3b N1b C10b H103b . . . . -148.8(16)
C8b N2b C4b C3b . . . . -180.0(3)
C8b N2b C4b C5b . . . . 4.1(6)
C4b N2b C8b C7b . . . . -2.9(6)
C4b N2b C8b C9b . . . . 177.5(3)
N1 C1b C2b N1b . . . . -89.0(4)
N1 C1b C2b H21b . . . . 34(4)
N1 C1b C2b H22b . . . . 151(3)
H11b C1b C2b N1b . . . . 151(3)
H11b C1b C2b H21b . . . . -86(5)
H11b C1b C2b H22b . . . . 31(4)
H12b C1b C2b N1b . . . . 35(3)
H12b C1b C2b H21b . . . . 157(5)
H12b C1b C2b H22b . . . . -85(5)
O1b C3b C4b N2b . . . . -34.2(5)
O1b C3b C4b C5b . . . . 141.3(5)
N1b C3b C4b N2b . . . . 142.9(4)
N1b C3b C4b C5b . . . . -41.5(6)
N2b C4b C5b C6b . . . . -2.2(7)
N2b C4b C5b H5b . . . . 172(4)
C3b C4b C5b C6b . . . . -177.3(4)
C3b C4b C5b H5b . . . . -3(4)
C4b C5b C6b C7b . . . . -1.1(7)
C4b C5b C6b H6b . . . . 174(4)
H5b C5b C6b C7b . . . . -175(4)
H5b C5b C6b H6b . . . . 0(5)
C5b C6b C7b C8b . . . . 2.3(7)
C5b C6b C7b H7b . . . . -176(4)
H6b C6b C7b C8b . . . . -173(4)
H6b C6b C7b H7b . . . . 9(6)
C6b C7b C8b N2b . . . . -.3(7)
C6b C7b C8b C9b . . . . 179.3(4)
H7b C7b C8b N2b . . . . 178(4)
H7b C7b C8b C9b . . . . -2(4)
N2b C8b C9b O2b . . . . 4.3(5)
N2b C8b C9b O3b . . . . -173.7(4)
C7b C8b C9b O2b . . . . -175.3(4)
C7b C8b C9b O3b . . . . 6.7(6)
C3c N1c C2c C1c . . . . 103.2(4)
C3c N1c C2c H21c . . . . -22(3)
C3c N1c C2c H22c . . . . -136(3)
C10c N1c C2c C1c . . . . -76.2(5)
C10c N1c C2c H21c . . . . 158(3)
C10c N1c C2c H22c . . . . 45(3)
C2c N1c C3c O1c . . . . -.7(6)
C2c N1c C3c C4c . . . . -178.8(4)
C10c N1c C3c O1c . . . . 178.7(4)
C10c N1c C3c C4c . . . . .6(6)
C2c N1c C10c H101c . . . . 148.2(18)
C2c N1c C10c H102c . . . . -91.9(14)
C2c N1c C10c H103c . . . . 28.2(17)
C3c N1c C10c H101c . . . . -31.2(18)
C3c N1c C10c H102c . . . . 88.7(15)
C3c N1c C10c H103c . . . . -151.2(16)
C8c N2c C4c C3c . . . . -179.7(3)
C8c N2c C4c C5c . . . . 4.2(6)
C4c N2c C8c C7c . . . . -1.8(5)
C4c N2c C8c C9c . . . . 178.4(3)
N1 C1c C2c N1c . . . . -95.2(5)
N1 C1c C2c H21c . . . . 28(3)
N1 C1c C2c H22c . . . . 148(3)
H11c C1c C2c N1c . . . . 140(3)
H11c C1c C2c H21c . . . . -97(5)
H11c C1c C2c H22c . . . . 23(5)
H12c C1c C2c N1c . . . . 26(4)
H12c C1c C2c H21c . . . . 149(5)
H12c C1c C2c H22c . . . . -91(5)
O1c C3c C4c N2c . . . . -28.9(5)
O1c C3c C4c C5c . . . . 147.0(4)
N1c C3c C4c N2c . . . . 149.3(4)
N1c C3c C4c C5c . . . . -34.8(6)
N2c C4c C5c C6c . . . . -2.9(6)
N2c C4c C5c H5c . . . . 175(4)
C3c C4c C5c C6c . . . . -178.3(4)
C3c C4c C5c H5c . . . . 0(4)
C4c C5c C6c C7c . . . . -.9(6)
C4c C5c C6c H6c . . . . -180(4)
H5c C5c C6c C7c . . . . -179(4)
H5c C5c C6c H6c . . . . 2(5)
C5c C6c C7c C8c . . . . 3.2(6)
C5c C6c C7c H7c . . . . -173(4)
H6c C6c C7c C8c . . . . -178(4)
H6c C6c C7c H7c . . . . 6(5)
C6c C7c C8c N2c . . . . -1.9(6)
C6c C7c C8c C9c . . . . 178.0(4)
H7c C7c C8c N2c . . . . 175(4)
H7c C7c C8c C9c . . . . -5(4)
N2c C8c C9c O2c . . . . -.7(5)
N2c C8c C9c O3c . . . . -178.9(4)
C7c C8c C9c O2c . . . . 179.4(4)
C7c C8c C9c O3c . . . . 1.2(6)
